data_7219710
loop_
_publ_author_name
'Seisenbaeva, Gulaim A.'
'Melnyk, Inna V.'
'Hedin, Niklas'
'Chen, Yang'
'Eriksson, Philip'
'Trzop, Elzbieta'
'Zub, Yuriy L.'
'Kessler, Vadim G.'

_publ_section_title
;
 Molecular Insight into the Mode-of-action of Phosphonate Monolayers as
 Active Functions of Hybrid Metal Oxide Adsorbents. Case study in
 Sequestration of Rare Earth Elements
;
_journal_name_full 'RSC Adv.'
_journal_paper_doi 10.1039/C4RA15531A
_journal_year 2015
_chemical_formula_moiety 'C28 H69 O16 P Ti4'
_chemical_formula_sum 'C28 H69 O16 P Ti4'
_chemical_formula_weight 884.40
_chemical_melting_point ?
_chemical_properties_physical Air-sensitive
_space_group_crystal_system triclinic
_space_group_IT_number 2
_space_group_name_Hall '-P 1'
_space_group_name_H-M_alt 'P -1'
_symmetry_space_group_name_Hall '-P 1'
_symmetry_space_group_name_H-M 'P -1'
_atom_sites_solution_hydrogens geom
_atom_sites_solution_primary direct
_atom_sites_solution_secondary difmap
_audit_update_record
;
2014-10-13 deposited with the CCDC.
2015-02-23 downloaded from the CCDC.
;
_cell_angle_alpha 80.035(4)
_cell_angle_beta 89.067(5)
_cell_angle_gamma 63.258(4)
_cell_formula_units_Z 2
_cell_length_a 10.7705(12)
_cell_length_b 11.6006(12)
_cell_length_c 20.017(2)
_cell_measurement_reflns_used 8415
_cell_measurement_temperature 113(2)
_cell_measurement_theta_max 24.88
_cell_measurement_theta_min 2.42
_cell_volume 2194.4(4)
_computing_cell_refinement 'Bruker SAINT'
_computing_data_collection 'Bruker APEX2'
_computing_data_reduction 'Bruker SAINT'
_computing_molecular_graphics 'Olex2 (Dolomanov et al., 2009)'
_computing_publication_material 'Olex2 (Dolomanov et al., 2009)'
_computing_structure_refinement 'SHELXL-2014 (Sheldrick, 2008)'
_computing_structure_solution 'SHELXS-97 (Sheldrick, 2008)'
_diffrn_ambient_temperature 113(2)
_diffrn_measured_fraction_theta_full 0.997
_diffrn_measured_fraction_theta_max 0.992
_diffrn_measurement_device_type 'Bruker SMART APEX-II CCD'
_diffrn_measurement_method '\w and \f scans'
_diffrn_radiation_monochromator graphite
_diffrn_radiation_source 'fine-focus sealed tube'
_diffrn_radiation_type MoK\a
_diffrn_radiation_wavelength 0.71073
_diffrn_reflns_av_R_equivalents 0.0347
_diffrn_reflns_av_unetI/netI 0.0454
_diffrn_reflns_Laue_measured_fraction_full 0.997
_diffrn_reflns_Laue_measured_fraction_max 0.992
_diffrn_reflns_limit_h_max 13
_diffrn_reflns_limit_h_min -13
_diffrn_reflns_limit_k_max 14
_diffrn_reflns_limit_k_min -14
_diffrn_reflns_limit_l_max 25
_diffrn_reflns_limit_l_min -25
_diffrn_reflns_number 30578
_diffrn_reflns_point_group_measured_fraction_full 0.997
_diffrn_reflns_point_group_measured_fraction_max 0.992
_diffrn_reflns_theta_full 25.000
_diffrn_reflns_theta_max 26.997
_diffrn_reflns_theta_min 2.001
_exptl_absorpt_coefficient_mu 0.796
_exptl_absorpt_correction_T_max 0.8700
_exptl_absorpt_correction_T_min 0.8319
_exptl_absorpt_correction_type multi-scan
_exptl_absorpt_process_details
;
The semi-empirical multiscan method of R.H. Blessing, (1995) 
implemented in SADABS (Bruker) was used for absorption correction.
;
_exptl_crystal_colour colourless
_exptl_crystal_density_diffrn 1.338
_exptl_crystal_density_meas ?
_exptl_crystal_description block
_exptl_crystal_F_000 936
_exptl_crystal_size_max 0.24
_exptl_crystal_size_mid 0.22
_exptl_crystal_size_min 0.18
_refine_diff_density_max 0.800
_refine_diff_density_min -0.406
_refine_diff_density_rms 0.092
_refine_ls_extinction_method none
_refine_ls_goodness_of_fit_ref 1.012
_refine_ls_hydrogen_treatment constr
_refine_ls_number_parameters 735
_refine_ls_number_reflns 9504
_refine_ls_number_restraints 149
_refine_ls_restrained_S_all 1.030
_refine_ls_R_factor_all 0.1011
_refine_ls_R_factor_gt 0.0635
_refine_ls_shift/su_max 0.000
_refine_ls_shift/su_mean 0.000
_refine_ls_structure_factor_coef Fsqd
_refine_ls_weighting_details 'w=1/[\s^2^(Fo^2^)+(0.1058P)^2^+1.7847P] where P=(Fo^2^+2Fc^2^)/3'
_refine_ls_weighting_scheme calc
_refine_ls_wR_factor_gt 0.1673
_refine_ls_wR_factor_ref 0.1982
_reflns_Friedel_coverage 0.000
_reflns_number_gt 6127
_reflns_number_total 9504
_reflns_threshold_expression 'I > 4\s(I)'
_cod_data_source_file c4ra15531a2.cif
_cod_data_source_block Ti4PO3CCDC1027996
_cod_depositor_comments
;
The following automatic conversions were performed:

'_chemical_melting_point' value 'not measured' was changed to '?' -
the value is undefined or not given.

'_exptl_crystal_density_meas' value 'not measured' was changed to '?'
- the value is perceived as not measured.

Automatic conversion script
Id: cif_fix_values 3086 2015-02-26 13:12:21Z robertas 
;
_cod_database_code 7219710
_shelx_space_group_comment
;
The symmetry employed for this shelxl refinement is uniquely defined
by the following loop, which should always be used as a source of
symmetry information in preference to the above space-group names.
They are only intended as comments.
;
_shelx_estimated_absorpt_t_max 0.870
_shelx_estimated_absorpt_t_min 0.832

loop_
_space_group_symop_operation_xyz
'x, y, z'
'-x, -y, -z'

loop_
_atom_site_label
_atom_site_type_symbol
_atom_site_fract_x
_atom_site_fract_y
_atom_site_fract_z
_atom_site_U_iso_or_equiv
_atom_site_adp_type
_atom_site_occupancy
_atom_site_site_symmetry_order
_atom_site_calc_flag
_atom_site_refinement_flags_posn
_atom_site_refinement_flags_adp
_atom_site_refinement_flags_occupancy
_atom_site_disorder_assembly
_atom_site_disorder_group
Ti1 Ti 0.33132(7) 0.85237(6) 0.33480(3) 0.04339(19) Uani 1 1 d . . . . .
Ti2 Ti 0.11515(7) 0.89961(7) 0.21183(3) 0.0489(2) Uani 1 1 d . . . . .
Ti3 Ti 0.25910(8) 0.62178(7) 0.31190(3) 0.0466(2) Uani 1 1 d . . . . .
Ti4 Ti 0.43481(16) 0.79525(13) 0.18903(6) 0.0441(4) Uani 0.522(2) 1 d . . P A 66
Ti4A Ti 0.51321(17) 0.64765(13) 0.23971(7) 0.0449(5) Uani 0.478(2) 1 d . . P A 65
P1 P 0.26918(13) 0.64203(12) 0.15695(5) 0.0589(3) Uani 1 1 d . . . . .
O1 O 0.3049(2) 0.7648(2) 0.25970(11) 0.0390(5) Uani 1 1 d . . . . .
O2 O 0.1462(4) 0.7789(3) 0.14622(14) 0.0698(9) Uani 1 1 d . . . . .
O3 O 0.2607(3) 0.5641(3) 0.22438(14) 0.0663(8) Uani 1 1 d . . . . .
O4 O 0.3899(7) 0.6799(6) 0.1428(3) 0.0521(15) Uani 0.522(2) 1 d . . P A 66
O4A O 0.4263(8) 0.6111(7) 0.1640(3) 0.0526(17) Uani 0.478(2) 1 d . . P A 65
O5 O 0.5989(6) 0.6602(6) 0.2217(3) 0.0552(13) Uani 0.522(2) 1 d . . P A 66
O5A O 0.6888(17) 0.5104(15) 0.2448(8) 0.054(3) Uani 0.478(2) 1 d . . P A 65
O6 O 0.5047(15) 0.8694(15) 0.1213(5) 0.062(3) Uani 0.522(2) 1 d D . P A 66
O6A O 0.5402(7) 0.7685(6) 0.1820(3) 0.0588(16) Uani 0.478(2) 1 d D . P A 65
O7 O 0.4271(5) 0.9049(5) 0.2580(2) 0.0429(11) Uani 0.522(2) 1 d D . P A 66
O7A O 0.3837(6) 0.9686(6) 0.2922(4) 0.0615(16) Uani 0.478(2) 1 d . . P A 65
O8 O 0.2337(7) 0.9464(6) 0.1532(3) 0.0487(14) Uani 0.522(2) 1 d D . P A 66
O8A O 0.1735(9) 1.0087(7) 0.1585(4) 0.067(2) Uani 0.478(2) 1 d D . P A 65
O9 O 0.1368(3) 0.9764(3) 0.28858(15) 0.0605(7) Uani 1 1 d . . . . .
O10 O -0.0588(3) 1.0084(4) 0.18336(17) 0.0846(11) Uani 1 1 d D . . . .
O11 O 0.0694(3) 0.7738(3) 0.27876(13) 0.0557(7) Uani 1 1 d D . . . .
O12 O 0.2684(3) 0.7186(3) 0.38206(13) 0.0635(8) Uani 1 1 d . . . . .
O13 O 0.2104(8) 0.5041(8) 0.3591(4) 0.0498(16) Uani 0.654(15) 1 d . . P A 58
O13A O 0.151(2) 0.5557(16) 0.3546(8) 0.068(4) Uani 0.346(15) 1 d . . P A 57
O14 O 0.4333(8) 0.5034(5) 0.3453(3) 0.0686(18) Uani 0.522(2) 1 d D . P A 66
O14A O 0.4593(5) 0.5165(5) 0.3049(3) 0.0394(12) Uani 0.478(2) 1 d D . P A 65
O15 O 0.4984(5) 0.7429(5) 0.3784(2) 0.0466(12) Uani 0.522(2) 1 d D . P A 66
O15A O 0.5275(5) 0.7109(5) 0.3268(3) 0.0472(13) Uani 0.478(2) 1 d D . P A 65
O16 O 0.2883(6) 0.9762(12) 0.3894(4) 0.057(3) Uani 0.541(19) 1 d D . P A 60
O16A O 0.3234(10) 0.8920(14) 0.4175(6) 0.061(4) Uani 0.459(19) 1 d D . P A 59
C1 C 0.2576(6) 0.5606(5) 0.0902(2) 0.0733(14) Uani 1 1 d . . . . .
C2 C 0.2607(9) 0.6402(7) 0.0219(2) 0.114(2) Uani 1 1 d . . . . .
H2A H 0.1861 0.7302 0.0175 0.171 Uiso 1 1 calc GR . . . .
H2B H 0.2471 0.6001 -0.0148 0.171 Uiso 1 1 calc GR . . . .
H2C H 0.3510 0.6415 0.0190 0.171 Uiso 1 1 calc GR . . . .
C3 C 0.1212(8) 0.5517(7) 0.0932(3) 0.116(2) Uani 1 1 d . . . . .
H3A H 0.1215 0.4962 0.1362 0.174 Uiso 1 1 calc GR . . . .
H3B H 0.1105 0.5133 0.0551 0.174 Uiso 1 1 calc GR . . . .
H3C H 0.0435 0.6399 0.0904 0.174 Uiso 1 1 calc GR . . . .
C4 C 0.3837(8) 0.4239(6) 0.1016(3) 0.117(2) Uani 1 1 d . . . . .
H4A H 0.4696 0.4332 0.0973 0.176 Uiso 1 1 calc GR . . . .
H4B H 0.3773 0.3750 0.0676 0.176 Uiso 1 1 calc GR . . . .
H4C H 0.3846 0.3762 0.1472 0.176 Uiso 1 1 calc GR . . . .
C5 C -0.1937(10) 1.1025(12) 0.1565(6) 0.143(5) Uani 0.742(16) 1 d D . P B 62
H5A H -0.1941 1.1878 0.1389 0.172 Uiso 0.742(16) 1 calc R . P B 62
H5B H -0.2602 1.1149 0.1925 0.172 Uiso 0.742(16) 1 calc R . P B 62
C5A C -0.1444(17) 1.067(3) 0.1220(7) 0.087(10) Uani 0.258(16) 1 d D . P B 61
H5AA H -0.1292 1.0001 0.0939 0.104 Uiso 0.258(16) 1 calc R . P B 61
H5AB H -0.1225 1.1352 0.0955 0.104 Uiso 0.258(16) 1 calc R . P B 61
C6 C -0.235(2) 1.0564(13) 0.1018(7) 0.181(8) Uani 0.742(16) 1 d D . P B 62
H6A H -0.1686 1.0443 0.0664 0.271 Uiso 0.742(16) 1 calc GR . P B 62
H6B H -0.3284 1.1214 0.0824 0.271 Uiso 0.742(16) 1 calc GR . P B 62
H6C H -0.2356 0.9726 0.1197 0.271 Uiso 0.742(16) 1 calc GR . P B 62
C6A C -0.290(2) 1.127(3) 0.1408(14) 0.096(9) Uani 0.258(16) 1 d D U P B 61
H6AA H -0.3101 1.0585 0.1679 0.144 Uiso 0.258(16) 1 calc R . P B 61
H6AB H -0.3533 1.1662 0.0994 0.144 Uiso 0.258(16) 1 calc R . P B 61
H6AC H -0.3049 1.1944 0.1674 0.144 Uiso 0.258(16) 1 calc R . P B 61
C7 C -0.0677(8) 0.7877(10) 0.2915(4) 0.066(3) Uani 0.730(15) 1 d D . P C 64
H7A H -0.1352 0.8819 0.2860 0.080 Uiso 0.730(15) 1 calc R . P C 64
H7B H -0.0686 0.7445 0.3386 0.080 Uiso 0.730(15) 1 calc R . P C 64
C7A C -0.0345(17) 0.740(2) 0.2599(13) 0.091(10) Uani 0.270(15) 1 d D . P C 63
H7AA H 0.0026 0.6437 0.2667 0.109 Uiso 0.270(15) 1 calc R . P C 63
H7AB H -0.0675 0.7780 0.2115 0.109 Uiso 0.270(15) 1 calc R . P C 63
C8 C -0.1067(9) 0.7250(8) 0.2418(4) 0.079(3) Uani 0.730(15) 1 d D . P C 64
H8A H -0.1150 0.7742 0.1956 0.118 Uiso 0.730(15) 1 calc GR . P C 64
H8B H -0.1961 0.7256 0.2524 0.118 Uiso 0.730(15) 1 calc GR . P C 64
H8C H -0.0347 0.6342 0.2447 0.118 Uiso 0.730(15) 1 calc GR . P C 64
C8A C -0.150(3) 0.797(3) 0.3049(13) 0.128(13) Uani 0.270(15) 1 d D . P C 63
H8AA H -0.1422 0.7284 0.3435 0.192 Uiso 0.270(15) 1 calc GR . P C 63
H8AB H -0.2399 0.8300 0.2791 0.192 Uiso 0.270(15) 1 calc GR . P C 63
H8AC H -0.1447 0.8688 0.3218 0.192 Uiso 0.270(15) 1 calc GR . P C 63
C9 C 0.1859(9) 0.3934(9) 0.3611(6) 0.073(3) Uani 0.654(15) 1 d . . P A 58
H9A H 0.2657 0.3144 0.3864 0.088 Uiso 0.654(15) 1 calc R . P A 58
H9B H 0.1793 0.3794 0.3142 0.088 Uiso 0.654(15) 1 calc R . P A 58
C9A C 0.137(2) 0.4507(19) 0.3969(8) 0.080(6) Uani 0.346(15) 1 d D . P A 57
H9AA H 0.0667 0.4853 0.4301 0.096 Uiso 0.346(15) 1 calc R . P A 57
H9AB H 0.2272 0.3882 0.4223 0.096 Uiso 0.346(15) 1 calc R . P A 57
C10 C 0.0588(10) 0.4095(11) 0.3933(6) 0.080(3) Uani 0.654(15) 1 d . . P A 58
H10A H 0.0619 0.4300 0.4385 0.121 Uiso 0.654(15) 1 calc GR . P A 58
H10B H 0.0502 0.3280 0.3976 0.121 Uiso 0.654(15) 1 calc GR . P A 58
H10C H -0.0216 0.4814 0.3654 0.121 Uiso 0.654(15) 1 calc GR . P A 58
C10A C 0.093(4) 0.383(3) 0.3524(13) 0.139(12) Uani 0.346(15) 1 d D U P A 57
H10D H 0.0099 0.4477 0.3235 0.208 Uiso 0.346(15) 1 calc GR . P A 57
H10E H 0.0711 0.3175 0.3808 0.208 Uiso 0.346(15) 1 calc GR . P A 57
H10F H 0.1684 0.3393 0.3238 0.208 Uiso 0.346(15) 1 calc GR . P A 57
C11 C 0.5251(11) 0.3731(9) 0.3784(5) 0.083(3) Uani 0.522(2) 1 d D . P A 66
H11A H 0.4864 0.3500 0.4209 0.100 Uiso 0.522(2) 1 calc R . P A 66
H11B H 0.6168 0.3673 0.3903 0.100 Uiso 0.522(2) 1 calc R . P A 66
C11A C 0.5199(10) 0.3795(7) 0.3069(4) 0.057(2) Uani 0.478(2) 1 d D . P A 65
H11C H 0.5996 0.3545 0.2778 0.069 Uiso 0.478(2) 1 calc R . P A 65
H11D H 0.4504 0.3582 0.2876 0.069 Uiso 0.478(2) 1 calc R . P A 65
C12 C 0.5419(14) 0.2804(12) 0.3324(7) 0.113(4) Uani 0.522(2) 1 d D . P A 66
H12A H 0.4511 0.3040 0.3102 0.170 Uiso 0.522(2) 1 calc GR . P A 66
H12B H 0.5802 0.1908 0.3588 0.170 Uiso 0.522(2) 1 calc GR . P A 66
H12C H 0.6057 0.2851 0.2978 0.170 Uiso 0.522(2) 1 calc GR . P A 66
C12A C 0.5711(9) 0.2972(8) 0.3785(4) 0.049(2) Uani 0.478(2) 1 d D . P A 65
H12D H 0.6185 0.3341 0.4029 0.073 Uiso 0.478(2) 1 calc GR . P A 65
H12E H 0.6362 0.2065 0.3752 0.073 Uiso 0.478(2) 1 calc GR . P A 65
H12F H 0.4914 0.2982 0.4032 0.073 Uiso 0.478(2) 1 calc GR . P A 65
C13 C 0.6389(12) 0.6479(15) 0.3884(10) 0.085(5) Uani 0.522(2) 1 d D U P A 66
H13A H 0.6839 0.6506 0.3450 0.101 Uiso 0.522(2) 1 calc R . P A 66
H13B H 0.6435 0.5597 0.4015 0.101 Uiso 0.522(2) 1 calc R . P A 66
C13A C 0.6147(17) 0.6199(15) 0.3832(9) 0.074(4) Uani 0.478(2) 1 d D . P A 65
H13C H 0.6945 0.5491 0.3663 0.089 Uiso 0.478(2) 1 calc R . P A 65
H13D H 0.5617 0.5793 0.4101 0.089 Uiso 0.478(2) 1 calc R . P A 65
C14 C 0.7167(19) 0.669(3) 0.4416(13) 0.096(4) Uani 0.522(2) 1 d D U P A 66
H14A H 0.6747 0.6629 0.4850 0.144 Uiso 0.522(2) 1 calc GR . P A 66
H14B H 0.7129 0.7557 0.4288 0.144 Uiso 0.522(2) 1 calc GR . P A 66
H14C H 0.8141 0.6012 0.4461 0.144 Uiso 0.522(2) 1 calc GR . P A 66
C14A C 0.669(2) 0.678(3) 0.4289(15) 0.094(4) Uani 0.478(2) 1 d D . P A 65
H14D H 0.7053 0.7333 0.4016 0.141 Uiso 0.478(2) 1 calc GR . P A 65
H14E H 0.7446 0.6070 0.4601 0.141 Uiso 0.478(2) 1 calc GR . P A 65
H14F H 0.5941 0.7309 0.4551 0.141 Uiso 0.478(2) 1 calc GR . P A 65
C15 C 0.666(3) 0.534(3) 0.2282(12) 0.092(10) Uani 0.522(2) 1 d D . P A 66
H15A H 0.5969 0.5004 0.2249 0.110 Uiso 0.522(2) 1 calc R . P A 66
H15B H 0.7121 0.4981 0.2748 0.110 Uiso 0.522(2) 1 calc R . P A 66
C15A C 0.8052(14) 0.4915(15) 0.2081(7) 0.067(3) Uani 0.478(2) 1 d D . P A 65
H15C H 0.8916 0.4405 0.2382 0.080 Uiso 0.478(2) 1 calc R . P A 65
H15D H 0.8012 0.5772 0.1873 0.080 Uiso 0.478(2) 1 calc R . P A 65
C16 C 0.7742(19) 0.4769(16) 0.1797(10) 0.111(6) Uani 0.522(2) 1 d D . P A 66
H16A H 0.7302 0.5049 0.1334 0.166 Uiso 0.522(2) 1 calc GR . P A 66
H16B H 0.8184 0.3808 0.1917 0.166 Uiso 0.522(2) 1 calc GR . P A 66
H16C H 0.8448 0.5076 0.1821 0.166 Uiso 0.522(2) 1 calc GR . P A 66
C16A C 0.8030(15) 0.4179(16) 0.1542(7) 0.113(5) Uani 0.478(2) 1 d D . P A 65
H16D H 0.8337 0.3254 0.1745 0.169 Uiso 0.478(2) 1 calc GR . P A 65
H16E H 0.8658 0.4243 0.1194 0.169 Uiso 0.478(2) 1 calc GR . P A 65
H16F H 0.7081 0.4556 0.1333 0.169 Uiso 0.478(2) 1 calc GR . P A 65
C17 C 0.6262(16) 0.8343(18) 0.0873(7) 0.076(4) Uani 0.522(2) 1 d D . P A 66
H17A H 0.7061 0.7643 0.1173 0.091 Uiso 0.522(2) 1 calc R . P A 66
H17B H 0.6447 0.9111 0.0744 0.091 Uiso 0.522(2) 1 calc R . P A 66
C17A C 0.497(2) 0.844(2) 0.1169(7) 0.085(10) Uani 0.478(2) 1 d D . P A 65
H17C H 0.4771 0.9360 0.1184 0.102 Uiso 0.478(2) 1 calc R . P A 65
H17D H 0.4108 0.8449 0.1007 0.102 Uiso 0.478(2) 1 calc R . P A 65
C18 C 0.6089(14) 0.7862(14) 0.0250(6) 0.099(4) Uani 0.522(2) 1 d D . P A 66
H18A H 0.5778 0.7184 0.0376 0.148 Uiso 0.522(2) 1 calc GR . P A 66
H18B H 0.6982 0.7492 0.0042 0.148 Uiso 0.522(2) 1 calc GR . P A 66
H18C H 0.5393 0.8597 -0.0075 0.148 Uiso 0.522(2) 1 calc GR . P A 66
C18A C 0.607(2) 0.792(2) 0.0688(9) 0.121(7) Uani 0.478(2) 1 d D . P A 65
H18D H 0.6980 0.7706 0.0900 0.182 Uiso 0.478(2) 1 calc GR . P A 65
H18E H 0.5863 0.8575 0.0272 0.182 Uiso 0.478(2) 1 calc GR . P A 65
H18F H 0.6092 0.7118 0.0575 0.182 Uiso 0.478(2) 1 calc GR . P A 65
C19 C 0.4493(17) 1.0163(13) 0.2461(7) 0.101(4) Uani 0.522(2) 1 d D U P A 66
H19A H 0.3562 1.0888 0.2294 0.121 Uiso 0.522(2) 1 calc R . P A 66
H19B H 0.5055 1.0051 0.2060 0.121 Uiso 0.522(2) 1 calc R . P A 66
C19A C 0.5051(14) 0.9834(13) 0.2696(8) 0.084(3) Uani 0.478(2) 1 d D U P A 65
H19C H 0.5634 0.9163 0.2429 0.100 Uiso 0.478(2) 1 calc R . P A 65
H19D H 0.5627 0.9834 0.3077 0.100 Uiso 0.478(2) 1 calc R . P A 65
C20 C 0.5083(17) 1.0751(16) 0.2882(8) 0.140(5) Uani 0.522(2) 1 d D U P A 66
H20A H 0.5912 1.0055 0.3154 0.210 Uiso 0.522(2) 1 calc GR . P A 66
H20B H 0.4387 1.1223 0.3185 0.210 Uiso 0.522(2) 1 calc GR . P A 66
H20C H 0.5340 1.1365 0.2586 0.210 Uiso 0.522(2) 1 calc GR . P A 66
C20A C 0.4249(18) 1.1192(13) 0.2256(9) 0.140(5) Uani 0.478(2) 1 d D . P A 65
H20D H 0.3771 1.1127 0.1863 0.210 Uiso 0.478(2) 1 calc GR . P A 65
H20E H 0.4900 1.1543 0.2099 0.210 Uiso 0.478(2) 1 calc GR . P A 65
H20F H 0.3562 1.1781 0.2524 0.210 Uiso 0.478(2) 1 calc GR . P A 65
C21 C 0.1933(11) 1.0155(9) 0.0853(4) 0.074(3) Uani 0.522(2) 1 d D . P A 66
H21A H 0.1158 1.0024 0.0681 0.089 Uiso 0.522(2) 1 calc R . P A 66
H21B H 0.2726 0.9768 0.0570 0.089 Uiso 0.522(2) 1 calc R . P A 66
C21A C 0.1286(16) 1.1140(12) 0.1007(5) 0.103(4) Uani 0.478(2) 1 d D U P A 65
H21C H 0.1918 1.1554 0.0969 0.124 Uiso 0.478(2) 1 calc R . P A 65
H21D H 0.0331 1.1817 0.1055 0.124 Uiso 0.478(2) 1 calc R . P A 65
C22 C 0.1470(16) 1.1636(11) 0.0761(7) 0.128(6) Uani 0.522(2) 1 d D U P A 66
H22A H 0.0458 1.2118 0.0660 0.192 Uiso 0.522(2) 1 calc GR . P A 66
H22B H 0.1937 1.1898 0.0385 0.192 Uiso 0.522(2) 1 calc GR . P A 66
H22C H 0.1718 1.1837 0.1181 0.192 Uiso 0.522(2) 1 calc GR . P A 66
C22A C 0.131(2) 1.0563(19) 0.0389(5) 0.182(7) Uani 0.478(2) 1 d D U P A 65
H22D H 0.2272 0.9923 0.0336 0.273 Uiso 0.478(2) 1 calc GR . P A 65
H22E H 0.0975 1.1264 -0.0014 0.273 Uiso 0.478(2) 1 calc GR . P A 65
H22F H 0.0715 1.0125 0.0441 0.273 Uiso 0.478(2) 1 calc GR . P A 65
C23 C 0.0553(5) 1.1090(5) 0.2955(3) 0.0762(14) Uani 1 1 d . . . . .
H23A H 0.0199 1.1645 0.2499 0.091 Uiso 1 1 calc R . . . .
H23B H 0.1144 1.1396 0.3170 0.091 Uiso 1 1 calc R . . . .
C24 C -0.0633(5) 1.1240(6) 0.3372(3) 0.0989(19) Uani 1 1 d . . . . .
H24A H -0.1247 1.0983 0.3147 0.148 Uiso 1 1 calc GR . . . .
H24B H -0.1154 1.2159 0.3424 0.148 Uiso 1 1 calc GR . . . .
H24C H -0.0286 1.0678 0.3820 0.148 Uiso 1 1 calc GR . . . .
C25 C 0.2787(5) 0.6724(5) 0.4537(2) 0.0698(13) Uani 1 1 d . . . . .
H25A H 0.3377 0.7009 0.4769 0.084 Uiso 1 1 calc R . . . .
H25B H 0.3231 0.5752 0.4633 0.084 Uiso 1 1 calc R . . . .
C26 C 0.1385(6) 0.7247(6) 0.4802(3) 0.0885(17) Uani 1 1 d . . . . .
H26A H 0.0921 0.8208 0.4677 0.133 Uiso 1 1 calc GR . . . .
H26B H 0.1474 0.6987 0.5298 0.133 Uiso 1 1 calc GR . . . .
H26C H 0.0833 0.6894 0.4605 0.133 Uiso 1 1 calc GR . . . .
C27 C 0.351(2) 0.998(2) 0.4432(10) 0.096(7) Uani 0.541(19) 1 d D . P A 60
H27A H 0.3752 1.0699 0.4264 0.115 Uiso 0.541(19) 1 calc R . P A 60
H27B H 0.4386 0.9176 0.4598 0.115 Uiso 0.541(19) 1 calc R . P A 60
C27A C 0.3466(19) 0.978(2) 0.4521(10) 0.056(5) Uani 0.459(19) 1 d D . P A 59
H27C H 0.3544 1.0478 0.4192 0.067 Uiso 0.459(19) 1 calc R . P A 59
H27D H 0.4338 0.9286 0.4818 0.067 Uiso 0.459(19) 1 calc R . P A 59
C28 C 0.260(2) 1.032(3) 0.5014(12) 0.083(6) Uani 0.541(19) 1 d D . P A 60
H28A H 0.1865 1.1227 0.4893 0.125 Uiso 0.541(19) 1 calc GR . P A 60
H28B H 0.3164 1.0236 0.5416 0.125 Uiso 0.541(19) 1 calc GR . P A 60
H28C H 0.2177 0.9724 0.5114 0.125 Uiso 0.541(19) 1 calc GR . P A 60
C28A C 0.223(2) 1.036(3) 0.4941(14) 0.075(6) Uani 0.459(19) 1 d D U P A 59
H28D H 0.1398 1.0934 0.4639 0.112 Uiso 0.459(19) 1 calc GR . P A 59
H28E H 0.2411 1.0866 0.5237 0.112 Uiso 0.459(19) 1 calc GR . P A 59
H28F H 0.2093 0.9649 0.5221 0.112 Uiso 0.459(19) 1 calc GR . P A 59

loop_
_atom_site_aniso_label
_atom_site_aniso_U_11
_atom_site_aniso_U_22
_atom_site_aniso_U_33
_atom_site_aniso_U_23
_atom_site_aniso_U_13
_atom_site_aniso_U_12
Ti1 0.0408(4) 0.0434(4) 0.0457(4) -0.0119(3) 0.0065(3) -0.0177(3)
Ti2 0.0456(4) 0.0457(4) 0.0467(4) 0.0003(3) -0.0038(3) -0.0160(3)
Ti3 0.0560(4) 0.0461(4) 0.0391(4) -0.0002(3) -0.0013(3) -0.0268(3)
Ti4 0.0467(9) 0.0462(8) 0.0384(7) -0.0109(5) 0.0077(6) -0.0194(6)
Ti4A 0.0476(10) 0.0402(8) 0.0421(8) -0.0077(6) 0.0077(6) -0.0160(7)
P1 0.0731(8) 0.0672(7) 0.0414(6) -0.0114(5) -0.0042(5) -0.0355(6)
O1 0.0406(13) 0.0375(12) 0.0369(12) -0.0048(10) 0.0032(10) -0.0168(11)
O2 0.106(3) 0.0576(18) 0.0395(15) 0.0025(13) -0.0168(15) -0.0350(18)
O3 0.093(2) 0.0465(16) 0.0446(15) -0.0050(12) -0.0093(15) -0.0202(16)
O4 0.063(4) 0.048(4) 0.043(3) -0.013(3) 0.004(3) -0.021(3)
O4A 0.064(5) 0.049(4) 0.042(4) -0.011(3) 0.008(3) -0.022(4)
O5 0.045(3) 0.059(4) 0.064(3) -0.019(3) 0.016(3) -0.024(3)
O5A 0.050(6) 0.032(5) 0.059(5) -0.009(5) 0.008(5) 0.000(4)
O6 0.086(7) 0.077(6) 0.043(5) -0.021(4) 0.026(4) -0.052(5)
O6A 0.056(4) 0.054(4) 0.059(4) -0.006(3) 0.015(3) -0.020(3)
O7 0.046(3) 0.040(3) 0.044(3) -0.013(2) 0.007(2) -0.020(2)
O7A 0.057(4) 0.046(3) 0.086(5) -0.014(3) 0.017(3) -0.028(3)
O8 0.065(4) 0.044(4) 0.035(3) -0.002(3) 0.003(3) -0.025(3)
O8A 0.086(6) 0.038(4) 0.063(4) 0.002(4) 0.012(4) -0.021(4)
O9 0.0426(15) 0.0575(17) 0.0690(18) -0.0256(14) 0.0042(13) -0.0071(13)
O10 0.0510(19) 0.093(3) 0.077(2) -0.0111(19) -0.0184(16) -0.0046(17)
O11 0.0442(15) 0.0718(19) 0.0526(16) -0.0016(13) 0.0004(12) -0.0309(14)
O12 0.082(2) 0.095(2) 0.0362(14) -0.0090(14) 0.0091(13) -0.0615(19)
O13 0.056(4) 0.042(4) 0.051(3) 0.005(3) -0.004(3) -0.026(3)
O13A 0.095(12) 0.044(8) 0.058(6) 0.019(7) -0.017(8) -0.036(8)
O14 0.099(5) 0.044(3) 0.045(3) -0.003(3) -0.007(3) -0.019(3)
O14A 0.039(3) 0.034(3) 0.043(3) -0.008(2) 0.001(2) -0.014(2)
O15 0.037(3) 0.057(3) 0.042(3) -0.015(2) 0.002(2) -0.016(2)
O15A 0.046(3) 0.047(3) 0.050(3) -0.008(3) 0.002(2) -0.022(3)
O16 0.050(3) 0.063(7) 0.054(4) -0.023(4) 0.005(3) -0.018(3)
O16A 0.073(5) 0.063(8) 0.063(6) -0.031(6) 0.017(4) -0.037(5)
C1 0.103(4) 0.070(3) 0.051(3) -0.011(2) -0.013(2) -0.041(3)
C2 0.188(7) 0.119(5) 0.043(3) -0.025(3) 0.001(3) -0.073(5)
C3 0.148(6) 0.148(6) 0.097(4) -0.055(4) -0.006(4) -0.095(5)
C4 0.157(6) 0.095(4) 0.080(4) -0.048(3) -0.011(4) -0.029(4)
C5 0.071(9) 0.192(12) 0.113(9) -0.027(9) -0.019(6) -0.013(7)
C5A 0.062(14) 0.11(2) 0.060(15) 0.028(13) -0.019(11) -0.029(14)
C6 0.216(18) 0.156(13) 0.158(13) 0.052(10) -0.132(13) -0.097(13)
C6A 0.042(11) 0.106(16) 0.114(16) 0.028(12) -0.035(10) -0.026(10)
C7 0.049(6) 0.088(6) 0.071(5) -0.023(4) 0.011(4) -0.036(5)
C7A 0.041(12) 0.064(15) 0.14(3) 0.027(15) -0.017(16) -0.014(11)
C8 0.067(5) 0.101(6) 0.086(5) -0.020(4) -0.002(4) -0.053(5)
C8A 0.043(14) 0.16(3) 0.13(2) 0.01(2) 0.005(13) -0.021(15)
C9 0.071(5) 0.064(5) 0.089(7) -0.003(5) 0.012(4) -0.039(4)
C9A 0.117(15) 0.093(12) 0.063(9) -0.019(9) 0.024(10) -0.074(12)
C10 0.075(6) 0.076(6) 0.095(7) 0.009(6) 0.003(5) -0.047(5)
C10A 0.22(3) 0.087(15) 0.15(2) 0.004(15) -0.02(2) -0.115(19)
C11 0.068(5) 0.070(5) 0.081(5) 0.014(5) -0.015(4) -0.015(4)
C11A 0.059(5) 0.038(4) 0.064(4) 0.006(4) -0.014(4) -0.016(4)
C12 0.092(7) 0.082(6) 0.130(8) -0.011(7) 0.005(7) -0.011(6)
C12A 0.045(5) 0.038(4) 0.043(4) -0.007(4) -0.010(4) -0.002(4)
C13 0.053(6) 0.100(8) 0.079(5) -0.024(5) -0.014(4) -0.012(5)
C13A 0.053(6) 0.086(7) 0.076(5) -0.018(5) -0.014(4) -0.024(5)
C14 0.075(12) 0.115(8) 0.104(10) -0.035(8) -0.014(10) -0.042(11)
C14A 0.079(12) 0.115(8) 0.107(11) -0.030(9) -0.017(10) -0.056(11)
C15 0.059(10) 0.065(12) 0.12(2) 0.011(10) 0.010(11) -0.011(9)
C15A 0.044(6) 0.075(9) 0.071(8) -0.022(6) 0.008(5) -0.015(5)
C16 0.114(15) 0.074(8) 0.139(18) -0.068(11) 0.038(12) -0.022(9)
C16A 0.094(10) 0.125(12) 0.075(8) -0.043(8) 0.014(7) -0.002(9)
C17 0.079(7) 0.103(10) 0.068(9) -0.026(6) 0.022(6) -0.059(7)
C17A 0.062(11) 0.082(14) 0.072(13) 0.014(11) 0.005(8) -0.009(11)
C18 0.118(10) 0.138(11) 0.066(7) -0.045(8) 0.041(7) -0.073(9)
C18A 0.140(17) 0.133(18) 0.064(12) -0.002(11) 0.047(12) -0.045(12)
C19 0.109(7) 0.106(6) 0.107(7) -0.021(5) 0.016(5) -0.066(5)
C19A 0.087(6) 0.095(6) 0.099(7) -0.011(5) 0.003(5) -0.070(5)
C20 0.159(13) 0.095(8) 0.182(14) -0.041(9) 0.063(10) -0.068(9)
C20A 0.159(13) 0.095(8) 0.182(14) -0.041(9) 0.063(10) -0.068(9)
C21 0.073(6) 0.095(7) 0.035(4) 0.015(4) -0.009(4) -0.029(5)
C21A 0.087(8) 0.110(9) 0.077(7) 0.004(7) 0.007(6) -0.021(7)
C22 0.116(9) 0.147(13) 0.091(9) 0.067(8) -0.009(7) -0.063(9)
C22A 0.141(10) 0.199(15) 0.133(11) 0.052(10) -0.001(10) -0.043(11)
C23 0.060(3) 0.063(3) 0.089(3) -0.029(3) 0.008(2) -0.009(2)
C24 0.061(3) 0.104(4) 0.121(5) -0.061(4) 0.023(3) -0.015(3)
C25 0.078(3) 0.104(4) 0.037(2) -0.007(2) 0.008(2) -0.051(3)
C26 0.093(4) 0.135(5) 0.059(3) -0.026(3) 0.025(3) -0.068(4)
C27 0.129(16) 0.077(11) 0.086(12) -0.043(9) 0.029(10) -0.042(10)
C27A 0.057(9) 0.069(10) 0.060(9) -0.034(7) -0.003(7) -0.035(8)
C28 0.089(11) 0.095(11) 0.075(9) -0.044(8) -0.002(8) -0.039(10)
C28A 0.086(10) 0.067(8) 0.060(8) -0.035(6) 0.009(7) -0.017(7)

loop_
_atom_type_symbol
_atom_type_description
_atom_type_scat_dispersion_real
_atom_type_scat_dispersion_imag
_atom_type_scat_source
C C 0.0033 0.0016 'International Tables Vol C Tables 4.2.6.8 and 6.1.1.4'
H H 0.0000 0.0000 'International Tables Vol C Tables 4.2.6.8 and 6.1.1.4'
O O 0.0106 0.0060 'International Tables Vol C Tables 4.2.6.8 and 6.1.1.4'
P P 0.1023 0.0942 'International Tables Vol C Tables 4.2.6.8 and 6.1.1.4'
Ti Ti 0.2776 0.4457 'International Tables Vol C Tables 4.2.6.8 and 6.1.1.4'

loop_
_geom_angle_atom_site_label_1
_geom_angle_atom_site_label_2
_geom_angle_atom_site_label_3
_geom_angle
Ti3 Ti1 Ti2 59.54(2)
Ti4 Ti1 Ti2 59.00(3)
Ti4 Ti1 Ti3 75.42(3)
O1 Ti1 Ti2 38.31(7)
O1 Ti1 Ti3 38.55(6)
O1 Ti1 Ti4 39.78(7)
O1 Ti1 O9 74.16(10)
O1 Ti1 O12 74.66(10)
O7 Ti1 Ti2 81.56(14)
O7 Ti1 Ti3 113.07(14)
O7 Ti1 Ti4 37.70(14)
O7 Ti1 O1 76.67(15)
O7 Ti1 O9 92.97(16)
O7 Ti1 O12 147.94(17)
O7A Ti1 Ti2 94.0(2)
O7A Ti1 Ti3 142.6(2)
O7A Ti1 O1 104.2(2)
O7A Ti1 O9 86.3(2)
O7A Ti1 O12 178.7(2)
O7A Ti1 O15A 87.6(2)
O9 Ti1 Ti2 35.98(8)
O9 Ti1 Ti3 85.07(9)
O9 Ti1 Ti4 88.07(8)
O12 Ti1 Ti2 84.78(8)
O12 Ti1 Ti3 36.32(8)
O12 Ti1 Ti4 111.11(9)
O12 Ti1 O9 92.76(13)
O15 Ti1 Ti2 145.18(16)
O15 Ti1 Ti3 94.50(16)
O15 Ti1 Ti4 94.07(16)
O15 Ti1 O1 106.90(17)
O15 Ti1 O7 89.3(2)
O15 Ti1 O9 177.65(18)
O15 Ti1 O12 85.54(18)
O15A Ti1 Ti2 113.17(16)
O15A Ti1 Ti3 80.79(15)
O15A Ti1 O1 76.70(17)
O15A Ti1 O9 147.68(18)
O15A Ti1 O12 92.78(17)
O16 Ti1 Ti2 120.1(3)
O16 Ti1 Ti3 140.4(3)
O16 Ti1 O1 158.4(3)
O16 Ti1 O9 84.2(3)
O16 Ti1 O12 106.5(4)
O16A Ti1 Ti2 137.4(3)
O16A Ti1 Ti3 119.3(4)
O16A Ti1 O1 157.5(3)
O16A Ti1 O9 104.2(4)
O16A Ti1 O12 83.0(4)
Ti3 Ti2 Ti1 60.06(2)
Ti4 Ti2 Ti1 59.86(3)
Ti4 Ti2 Ti3 76.04(3)
O1 Ti2 Ti1 38.13(7)
O1 Ti2 Ti3 38.97(6)
O1 Ti2 Ti4 40.44(7)
O2 Ti2 Ti1 125.60(10)
O2 Ti2 Ti3 79.48(8)
O2 Ti2 Ti4 77.12(11)
O2 Ti2 O1 87.53(11)
O2 Ti2 O11 86.67(12)
O8 Ti2 Ti1 86.35(18)
O8 Ti2 Ti3 116.66(19)
O8 Ti2 Ti4 40.94(19)
O8 Ti2 O1 80.81(19)
O8 Ti2 O2 80.8(2)
O8 Ti2 O9 97.0(2)
O8 Ti2 O11 154.2(2)
O8A Ti2 Ti1 90.6(3)
O8A Ti2 Ti3 136.5(3)
O8A Ti2 O1 98.0(3)
O8A Ti2 O2 96.5(3)
O8A Ti2 O9 86.8(3)
O8A Ti2 O11 173.3(3)
O9 Ti2 Ti1 37.71(8)
O9 Ti2 Ti3 86.80(9)
O9 Ti2 Ti4 90.28(8)
O9 Ti2 O1 75.70(10)
O9 Ti2 O2 163.22(12)
O9 Ti2 O11 88.51(13)
O10 Ti2 Ti1 137.66(12)
O10 Ti2 Ti3 133.22(14)
O10 Ti2 Ti4 148.97(13)
O10 Ti2 O1 170.50(14)
O10 Ti2 O2 96.32(15)
O10 Ti2 O8 108.3(2)
O10 Ti2 O8A 90.2(3)
O10 Ti2 O9 100.13(14)
O10 Ti2 O11 95.34(15)
O11 Ti2 Ti1 82.74(8)
O11 Ti2 Ti3 38.22(8)
O11 Ti2 Ti4 114.22(8)
O11 Ti2 O1 76.16(10)
Ti2 Ti3 Ti1 60.40(2)
Ti4A Ti3 Ti1 60.49(3)
Ti4A Ti3 Ti2 76.23(3)
O1 Ti3 Ti1 38.37(7)
O1 Ti3 Ti2 38.98(7)
O1 Ti3 Ti4A 40.82(7)
O3 Ti3 Ti1 125.47(10)
O3 Ti3 Ti2 79.82(8)
O3 Ti3 Ti4A 75.71(11)
O3 Ti3 O1 87.23(11)
O3 Ti3 O11 87.50(12)
O11 Ti3 Ti1 83.01(8)
O11 Ti3 Ti2 38.19(7)
O11 Ti3 Ti4A 114.36(8)
O11 Ti3 O1 76.14(10)
O12 Ti3 Ti1 37.83(8)
O12 Ti3 Ti2 86.64(9)
O12 Ti3 Ti4A 91.53(9)
O12 Ti3 O1 75.99(10)
O12 Ti3 O3 163.21(12)
O12 Ti3 O11 87.95(13)
O13 Ti3 Ti1 139.9(3)
O13 Ti3 Ti2 138.7(2)
O13 Ti3 O1 176.7(3)
O13 Ti3 O3 94.6(3)
O13 Ti3 O11 101.2(3)
O13 Ti3 O12 102.1(3)
O13A Ti3 Ti1 132.7(6)
O13A Ti3 Ti2 119.0(6)
O13A Ti3 O1 156.3(6)
O13A Ti3 O3 98.0(6)
O13A Ti3 O11 81.0(6)
O13A Ti3 O12 97.2(6)
O14 Ti3 Ti1 89.1(2)
O14 Ti3 Ti2 137.2(2)
O14 Ti3 O1 98.4(2)
O14 Ti3 O3 98.2(2)
O14 Ti3 O11 172.0(2)
O14 Ti3 O12 85.0(2)
O14A Ti3 Ti1 86.65(15)
O14A Ti3 Ti2 116.03(17)
O14A Ti3 Ti4A 40.18(16)
O14A Ti3 O1 80.49(17)
O14A Ti3 O3 78.6(2)
O14A Ti3 O11 153.31(19)
O14A Ti3 O12 98.79(18)
Ti2 Ti4 Ti1 61.13(3)
O1 Ti4 Ti1 39.14(7)
O1 Ti4 Ti2 39.97(7)
O1 Ti4 O8 75.77(18)
O4 Ti4 Ti1 121.8(2)
O4 Ti4 Ti2 79.1(2)
O4 Ti4 O1 83.0(2)
O4 Ti4 O7 158.6(2)
O4 Ti4 O8 87.1(3)
O5 Ti4 Ti1 94.33(18)
O5 Ti4 Ti2 139.8(2)
O5 Ti4 O1 100.7(2)
O5 Ti4 O4 90.3(3)
O5 Ti4 O6 95.6(5)
O5 Ti4 O7 95.7(2)
O5 Ti4 O8 175.8(3)
O6 Ti4 Ti1 135.3(5)
O6 Ti4 Ti2 124.4(4)
O6 Ti4 O1 163.1(4)
O6 Ti4 O4 101.7(6)
O6 Ti4 O7 98.1(5)
O6 Ti4 O8 88.1(4)
O7 Ti4 Ti1 37.40(13)
O7 Ti4 Ti2 83.17(14)
O7 Ti4 O1 75.73(15)
O7 Ti4 O8 85.6(2)
O8 Ti4 Ti1 84.26(16)
O8 Ti4 Ti2 36.32(16)
Ti3 Ti4A Ti1 60.12(3)
O1 Ti4A Ti1 38.47(7)
O1 Ti4A Ti3 39.44(7)
O4A Ti4A Ti1 122.3(2)
O4A Ti4A Ti3 79.4(2)
O4A Ti4A O1 84.1(2)
O4A Ti4A O14A 86.5(3)
O4A Ti4A O15A 158.6(3)
O5A Ti4A Ti1 136.7(5)
O5A Ti4A Ti3 123.4(6)
O5A Ti4A O1 162.0(5)
O5A Ti4A O4A 99.1(6)
O5A Ti4A O14A 86.6(6)
O5A Ti4A O15A 99.2(5)
O6A Ti4A Ti1 93.3(2)
O6A Ti4A Ti3 137.5(2)
O6A Ti4A O1 98.8(2)
O6A Ti4A O4A 90.6(3)
O6A Ti4A O5A 98.9(6)
O6A Ti4A O14A 174.1(3)
O6A Ti4A O15A 97.3(3)
O14A Ti4A Ti1 84.03(15)
O14A Ti4A Ti3 36.87(14)
O14A Ti4A O1 75.83(16)
O15A Ti4A Ti1 37.77(15)
O15A Ti4A Ti3 81.37(15)
O15A Ti4A O1 75.17(17)
O15A Ti4A O14A 83.7(2)
O2 P1 O4 99.5(3)
O2 P1 O4A 125.2(3)
O2 P1 C1 108.6(2)
O3 P1 O2 109.11(18)
O3 P1 O4 122.6(3)
O3 P1 O4A 99.3(3)
O3 P1 C1 108.4(2)
O4 P1 C1 107.9(3)
O4A P1 C1 105.1(3)
Ti1 O1 Ti2 103.57(10)
Ti1 O1 Ti3 103.08(10)
Ti1 O1 Ti4 101.08(11)
Ti1 O1 Ti4A 101.54(11)
Ti2 O1 Ti4 99.59(10)
Ti2 O1 Ti4A 141.80(12)
Ti3 O1 Ti2 102.05(10)
Ti3 O1 Ti4 142.52(13)
Ti3 O1 Ti4A 99.74(10)
P1 O2 Ti2 121.51(17)
P1 O3 Ti3 122.71(18)
P1 O4 Ti4 127.1(4)
P1 O4A Ti4A 124.7(4)
C15 O5 Ti4 140.9(16)
C15A O5A Ti4A 132.9(13)
C17 O6 Ti4 138.4(12)
C17A O6A Ti4A 141.3(15)
Ti1 O7 Ti4 104.9(2)
C19 O7 Ti1 127.2(8)
C19 O7 Ti4 125.9(7)
C19A O7A Ti1 142.6(7)
Ti2 O8 Ti4 102.7(2)
C21 O8 Ti2 124.1(6)
C21 O8 Ti4 125.5(6)
C21A O8A Ti2 141.7(9)
Ti2 O9 Ti1 106.31(12)
C23 O9 Ti1 125.8(3)
C23 O9 Ti2 124.9(3)
C5 O10 Ti2 174.8(8)
C5A O10 Ti2 139.8(10)
Ti2 O11 Ti3 103.58(11)
C7 O11 Ti2 125.9(4)
C7 O11 Ti3 130.2(4)
C7A O11 Ti2 119.6(10)
C7A O11 Ti3 116.3(9)
Ti3 O12 Ti1 105.85(12)
C25 O12 Ti1 125.9(3)
C25 O12 Ti3 124.8(3)
C9 O13 Ti3 148.7(7)
C9A O13A Ti3 150.1(15)
C11 O14 Ti3 148.1(7)
Ti3 O14A Ti4A 102.9(2)
C11A O14A Ti3 122.1(5)
C11A O14A Ti4A 124.9(5)
C13 O15 Ti1 158.9(8)
Ti1 O15A Ti4A 104.4(2)
C13A O15A Ti1 123.4(9)
C13A O15A Ti4A 119.7(8)
C27 O16 Ti1 138.5(11)
C27A O16A Ti1 140.4(12)
C2 C1 P1 109.1(4)
C2 C1 C4 110.3(5)
C3 C1 P1 108.7(4)
C3 C1 C2 109.6(5)
C3 C1 C4 111.6(5)
C4 C1 P1 107.6(3)
C1 C2 H2A 109.5
C1 C2 H2B 109.5
C1 C2 H2C 109.5
H2A C2 H2B 109.5
H2A C2 H2C 109.5
H2B C2 H2C 109.5
C1 C3 H3A 109.5
C1 C3 H3B 109.5
C1 C3 H3C 109.5
H3A C3 H3B 109.5
H3A C3 H3C 109.5
H3B C3 H3C 109.5
C1 C4 H4A 109.5
C1 C4 H4B 109.5
C1 C4 H4C 109.5
H4A C4 H4B 109.5
H4A C4 H4C 109.5
H4B C4 H4C 109.5
O10 C5 H5A 110.0
O10 C5 H5B 110.0
O10 C5 C6 108.7(10)
H5A C5 H5B 108.3
C6 C5 H5A 110.0
C6 C5 H5B 110.0
O10 C5A H5AA 110.3
O10 C5A H5AB 110.3
O10 C5A C6A 107.0(16)
H5AA C5A H5AB 108.6
C6A C5A H5AA 110.3
C6A C5A H5AB 110.3
C5 C6 H6A 109.5
C5 C6 H6B 109.5
C5 C6 H6C 109.5
H6A C6 H6B 109.5
H6A C6 H6C 109.5
H6B C6 H6C 109.5
C5A C6A H6AA 109.5
C5A C6A H6AB 109.5
C5A C6A H6AC 109.5
H6AA C6A H6AB 109.5
H6AA C6A H6AC 109.5
H6AB C6A H6AC 109.5
O11 C7 H7A 110.1
O11 C7 H7B 110.1
O11 C7 C8 108.0(6)
H7A C7 H7B 108.4
C8 C7 H7A 110.1
C8 C7 H7B 110.1
O11 C7A H7AA 110.6
O11 C7A H7AB 110.6
O11 C7A C8A 106(2)
H7AA C7A H7AB 108.7
C8A C7A H7AA 110.6
C8A C7A H7AB 110.6
C7 C8 H8A 109.5
C7 C8 H8B 109.5
C7 C8 H8C 109.5
H8A C8 H8B 109.5
H8A C8 H8C 109.5
H8B C8 H8C 109.5
C7A C8A H8AA 109.5
C7A C8A H8AB 109.5
C7A C8A H8AC 109.5
H8AA C8A H8AB 109.5
H8AA C8A H8AC 109.5
H8AB C8A H8AC 109.5
O13 C9 H9A 109.2
O13 C9 H9B 109.2
O13 C9 C10 112.0(10)
H9A C9 H9B 107.9
C10 C9 H9A 109.2
C10 C9 H9B 109.2
O13A C9A H9AA 110.1
O13A C9A H9AB 110.1
O13A C9A C10A 108.1(16)
H9AA C9A H9AB 108.4
C10A C9A H9AA 110.1
C10A C9A H9AB 110.1
C9 C10 H10A 109.5
C9 C10 H10B 109.5
C9 C10 H10C 109.5
H10A C10 H10B 109.5
H10A C10 H10C 109.5
H10B C10 H10C 109.5
C9A C10A H10D 109.5
C9A C10A H10E 109.5
C9A C10A H10F 109.5
H10D C10A H10E 109.5
H10D C10A H10F 109.5
H10E C10A H10F 109.5
O14 C11 H11A 109.8
O14 C11 H11B 109.8
O14 C11 C12 109.3(8)
H11A C11 H11B 108.3
C12 C11 H11A 109.8
C12 C11 H11B 109.8
O14A C11A H11C 108.8
O14A C11A H11D 108.8
O14A C11A C12A 113.8(7)
H11C C11A H11D 107.7
C12A C11A H11C 108.8
C12A C11A H11D 108.8
C11 C12 H12A 109.5
C11 C12 H12B 109.5
C11 C12 H12C 109.5
H12A C12 H12B 109.5
H12A C12 H12C 109.5
H12B C12 H12C 109.5
C11A C12A H12D 109.5
C11A C12A H12E 109.5
C11A C12A H12F 109.5
H12D C12A H12E 109.5
H12D C12A H12F 109.5
H12E C12A H12F 109.5
O15 C13 H13A 109.1
O15 C13 H13B 109.1
O15 C13 C14 112.5(11)
H13A C13 H13B 107.8
C14 C13 H13A 109.1
C14 C13 H13B 109.1
O15A C13A H13C 108.7
O15A C13A H13D 108.7
O15A C13A C14A 114.4(15)
H13C C13A H13D 107.6
C14A C13A H13C 108.7
C14A C13A H13D 108.7
C13 C14 H14A 109.5
C13 C14 H14B 109.5
C13 C14 H14C 109.5
H14A C14 H14B 109.5
H14A C14 H14C 109.5
H14B C14 H14C 109.5
C13A C14A H14D 109.5
C13A C14A H14E 109.5
C13A C14A H14F 109.5
H14D C14A H14E 109.5
H14D C14A H14F 109.5
H14E C14A H14F 109.5
O5 C15 H15A 107.7
O5 C15 H15B 107.7
O5 C15 C16 119(2)
H15A C15 H15B 107.1
C16 C15 H15A 107.7
C16 C15 H15B 107.7
O5A C15A H15C 110.4
O5A C15A H15D 110.4
O5A C15A C16A 106.7(12)
H15C C15A H15D 108.6
C16A C15A H15C 110.4
C16A C15A H15D 110.4
C15 C16 H16A 109.5
C15 C16 H16B 109.5
C15 C16 H16C 109.5
H16A C16 H16B 109.5
H16A C16 H16C 109.5
H16B C16 H16C 109.5
C15A C16A H16D 109.5
C15A C16A H16E 109.5
C15A C16A H16F 109.5
H16D C16A H16E 109.5
H16D C16A H16F 109.5
H16E C16A H16F 109.5
O6 C17 H17A 110.0
O6 C17 H17B 110.0
O6 C17 C18 108.7(11)
H17A C17 H17B 108.3
C18 C17 H17A 110.0
C18 C17 H17B 110.0
O6A C17A H17C 109.4
O6A C17A H17D 109.4
O6A C17A C18A 111.0(13)
H17C C17A H17D 108.0
C18A C17A H17C 109.4
C18A C17A H17D 109.4
C17 C18 H18A 109.5
C17 C18 H18B 109.5
C17 C18 H18C 109.5
H18A C18 H18B 109.5
H18A C18 H18C 109.5
H18B C18 H18C 109.5
C17A C18A H18D 109.5
C17A C18A H18E 109.5
C17A C18A H18F 109.5
H18D C18A H18E 109.5
H18D C18A H18F 109.5
H18E C18A H18F 109.5
O7 C19 H19A 103.7
O7 C19 H19B 103.7
O7 C19 C20 134.1(13)
H19A C19 H19B 105.3
C20 C19 H19A 103.7
C20 C19 H19B 103.7
O7A C19A H19C 112.5
O7A C19A H19D 112.5
O7A C19A C20A 96.2(11)
H19C C19A H19D 110.0
C20A C19A H19C 112.5
C20A C19A H19D 112.5
C19 C20 H20A 109.5
C19 C20 H20B 109.5
C19 C20 H20C 109.5
H20A C20 H20B 109.5
H20A C20 H20C 109.5
H20B C20 H20C 109.5
C19A C20A H20D 109.5
C19A C20A H20E 109.5
C19A C20A H20F 109.5
H20D C20A H20E 109.5
H20D C20A H20F 109.5
H20E C20A H20F 109.5
O8 C21 H21A 108.6
O8 C21 H21B 108.6
O8 C21 C22 114.7(8)
H21A C21 H21B 107.6
C22 C21 H21A 108.6
C22 C21 H21B 108.6
O8A C21A H21C 110.2
O8A C21A H21D 110.2
O8A C21A C22A 107.4(9)
H21C C21A H21D 108.5
C22A C21A H21C 110.2
C22A C21A H21D 110.2
C21 C22 H22A 109.5
C21 C22 H22B 109.5
C21 C22 H22C 109.5
H22A C22 H22B 109.5
H22A C22 H22C 109.5
H22B C22 H22C 109.5
C21A C22A H22D 109.5
C21A C22A H22E 109.5
C21A C22A H22F 109.5
H22D C22A H22E 109.5
H22D C22A H22F 109.5
H22E C22A H22F 109.5
O9 C23 H23A 109.3
O9 C23 H23B 109.3
O9 C23 C24 111.4(5)
H23A C23 H23B 108.0
C24 C23 H23A 109.3
C24 C23 H23B 109.3
C23 C24 H24A 109.5
C23 C24 H24B 109.5
C23 C24 H24C 109.5
H24A C24 H24B 109.5
H24A C24 H24C 109.5
H24B C24 H24C 109.5
O12 C25 H25A 109.6
O12 C25 H25B 109.6
O12 C25 C26 110.2(4)
H25A C25 H25B 108.1
C26 C25 H25A 109.6
C26 C25 H25B 109.6
C25 C26 H26A 109.5
C25 C26 H26B 109.5
C25 C26 H26C 109.5
H26A C26 H26B 109.5
H26A C26 H26C 109.5
H26B C26 H26C 109.5
O16 C27 H27A 108.9
O16 C27 H27B 108.9
O16 C27 C28 113.2(17)
H27A C27 H27B 107.7
C28 C27 H27A 108.9
C28 C27 H27B 108.9
O16A C27A H27C 110.3
O16A C27A H27D 110.3
O16A C27A C28A 106.9(16)
H27C C27A H27D 108.6
C28A C27A H27C 110.3
C28A C27A H27D 110.3
C27 C28 H28A 109.5
C27 C28 H28B 109.5
C27 C28 H28C 109.5
H28A C28 H28B 109.5
H28A C28 H28C 109.5
H28B C28 H28C 109.5
C27A C28A H28D 109.5
C27A C28A H28E 109.5
C27A C28A H28F 109.5
H28D C28A H28E 109.5
H28D C28A H28F 109.5
H28E C28A H28F 109.5

loop_
_geom_bond_atom_site_label_1
_geom_bond_atom_site_label_2
_geom_bond_distance
Ti1 Ti2 3.2173(10)
Ti1 Ti3 3.2062(10)
Ti1 Ti4 3.1771(14)
Ti1 O1 2.043(2)
Ti1 O7 1.997(5)
Ti1 O7A 1.771(6)
Ti1 O9 2.050(3)
Ti1 O12 2.044(3)
Ti1 O15 1.796(5)
Ti1 O15A 2.035(5)
Ti1 O16 1.845(7)
Ti1 O16A 1.784(7)
Ti2 Ti3 3.1896(10)
Ti2 Ti4 3.1491(17)
Ti2 O1 2.052(2)
Ti2 O2 2.000(3)
Ti2 O8 1.912(6)
Ti2 O8A 1.833(8)
Ti2 O9 1.970(3)
Ti2 O10 1.756(3)
Ti2 O11 2.029(3)
Ti3 Ti4A 3.1827(18)
Ti3 O1 2.051(2)
Ti3 O3 1.978(3)
Ti3 O11 2.030(3)
Ti3 O12 1.974(3)
Ti3 O13 1.792(8)
Ti3 O13A 1.790(18)
Ti3 O14 1.805(6)
Ti3 O14A 1.960(5)
Ti4 O1 2.072(3)
Ti4 O4 1.976(7)
Ti4 O5 1.788(6)
Ti4 O6 1.814(11)
Ti4 O7 2.010(5)
Ti4 O8 2.116(7)
Ti4A O1 2.111(3)
Ti4A O4A 1.994(7)
Ti4A O5A 1.834(14)
Ti4A O6A 1.783(6)
Ti4A O14A 2.107(6)
Ti4A O15A 2.037(6)
P1 O2 1.523(3)
P1 O3 1.515(3)
P1 O4 1.557(7)
P1 O4A 1.568(8)
P1 C1 1.801(5)
O5 C15 1.30(3)
O5A C15A 1.392(17)
O6 C17 1.388(9)
O6A C17A 1.394(10)
O7 C19 1.397(9)
O7A C19A 1.448(14)
O8 C21 1.417(7)
O8A C21A 1.435(9)
O9 C23 1.418(5)
O10 C5 1.410(8)
O10 C5A 1.417(9)
O11 C7 1.435(6)
O11 C7A 1.415(10)
O12 C25 1.429(5)
O13 C9 1.417(12)
O13A C9A 1.43(2)
O14 C11 1.425(8)
O14A C11A 1.414(7)
O15 C13 1.406(9)
O15A C13A 1.415(10)
O16 C27 1.395(9)
O16A C27A 1.412(9)
C1 C2 1.521(7)
C1 C3 1.518(8)
C1 C4 1.535(8)
C2 H2A 0.9800
C2 H2B 0.9800
C2 H2C 0.9800
C3 H3A 0.9800
C3 H3B 0.9800
C3 H3C 0.9800
C4 H4A 0.9800
C4 H4B 0.9800
C4 H4C 0.9800
C5 H5A 0.9900
C5 H5B 0.9900
C5 C6 1.453(9)
C5A H5AA 0.9900
C5A H5AB 0.9900
C5A C6A 1.478(10)
C6 H6A 0.9800
C6 H6B 0.9800
C6 H6C 0.9800
C6A H6AA 0.9800
C6A H6AB 0.9800
C6A H6AC 0.9800
C7 H7A 0.9900
C7 H7B 0.9900
C7 C8 1.496(7)
C7A H7AA 0.9900
C7A H7AB 0.9900
C7A C8A 1.493(10)
C8 H8A 0.9800
C8 H8B 0.9800
C8 H8C 0.9800
C8A H8AA 0.9800
C8A H8AB 0.9800
C8A H8AC 0.9800
C9 H9A 0.9900
C9 H9B 0.9900
C9 C10 1.451(12)
C9A H9AA 0.9900
C9A H9AB 0.9900
C9A C10A 1.494(10)
C10 H10A 0.9800
C10 H10B 0.9800
C10 H10C 0.9800
C10A H10D 0.9800
C10A H10E 0.9800
C10A H10F 0.9800
C11 H11A 0.9900
C11 H11B 0.9900
C11 C12 1.483(9)
C11A H11C 0.9900
C11A H11D 0.9900
C11A C12A 1.532(8)
C12 H12A 0.9800
C12 H12B 0.9800
C12 H12C 0.9800
C12A H12D 0.9800
C12A H12E 0.9800
C12A H12F 0.9800
C13 H13A 0.9900
C13 H13B 0.9900
C13 C14 1.481(9)
C13A H13C 0.9900
C13A H13D 0.9900
C13A C14A 1.490(9)
C14 H14A 0.9800
C14 H14B 0.9800
C14 H14C 0.9800
C14A H14D 0.9800
C14A H14E 0.9800
C14A H14F 0.9800
C15 H15A 0.9900
C15 H15B 0.9900
C15 C16 1.491(10)
C15A H15C 0.9900
C15A H15D 0.9900
C15A C16A 1.494(9)
C16 H16A 0.9800
C16 H16B 0.9800
C16 H16C 0.9800
C16A H16D 0.9800
C16A H16E 0.9800
C16A H16F 0.9800
C17 H17A 0.9900
C17 H17B 0.9900
C17 C18 1.498(9)
C17A H17C 0.9900
C17A H17D 0.9900
C17A C18A 1.488(10)
C18 H18A 0.9800
C18 H18B 0.9800
C18 H18C 0.9800
C18A H18D 0.9800
C18A H18E 0.9800
C18A H18F 0.9800
C19 H19A 0.9900
C19 H19B 0.9900
C19 C20 1.478(9)
C19A H19C 0.9900
C19A H19D 0.9900
C19A C20A 1.525(9)
C20 H20A 0.9800
C20 H20B 0.9800
C20 H20C 0.9800
C20A H20D 0.9800
C20A H20E 0.9800
C20A H20F 0.9800
C21 H21A 0.9900
C21 H21B 0.9900
C21 C22 1.535(9)
C21A H21C 0.9900
C21A H21D 0.9900
C21A C22A 1.499(9)
C22 H22A 0.9800
C22 H22B 0.9800
C22 H22C 0.9800
C22A H22D 0.9800
C22A H22E 0.9800
C22A H22F 0.9800
C23 H23A 0.9900
C23 H23B 0.9900
C23 C24 1.474(7)
C24 H24A 0.9800
C24 H24B 0.9800
C24 H24C 0.9800
C25 H25A 0.9900
C25 H25B 0.9900
C25 C26 1.479(7)
C26 H26A 0.9800
C26 H26B 0.9800
C26 H26C 0.9800
C27 H27A 0.9900
C27 H27B 0.9900
C27 C28 1.499(9)
C27A H27C 0.9900
C27A H27D 0.9900
C27A C28A 1.508(9)
C28 H28A 0.9800
C28 H28B 0.9800
C28 H28C 0.9800
C28A H28D 0.9800
C28A H28E 0.9800
C28A H28F 0.9800

loop_
_geom_torsion_atom_site_label_1
_geom_torsion_atom_site_label_2
_geom_torsion_atom_site_label_3
_geom_torsion_atom_site_label_4
_geom_torsion
Ti1 Ti2 O8A C21A -157.0(11)
Ti1 Ti2 O10 C5A 150(2)
Ti1 Ti3 O13 C9 -172.0(9)
Ti1 Ti3 O13A C9A -111(3)
Ti1 Ti3 O14 C11 154.1(12)
Ti1 Ti4 O5 C15 110.4(16)
Ti1 Ti4 O6 C17 118.5(16)
Ti1 Ti4A O5A C15A -114.5(14)
Ti1 Ti4A O6A C17A -106.1(15)
Ti1 O7 C19 C20 51(2)
Ti1 O7A C19A C20A 169.1(11)
Ti1 O9 C23 C24 -107.6(4)
Ti1 O12 C25 C26 109.5(4)
Ti1 O15 C13 C14 147.3(19)
Ti1 O15A C13A C14A -71(2)
Ti1 O16 C27 C28 -131.1(19)
Ti1 O16A C27A C28A 133.8(19)
Ti2 Ti1 O7A C19A -124.3(13)
Ti2 Ti1 O15 C13 31(3)
Ti2 Ti1 O16 C27 -176.0(18)
Ti2 Ti1 O16A C27A -105.9(15)
Ti2 Ti3 O13 C9 87.0(12)
Ti2 Ti3 O13A C9A 174(2)
Ti2 Ti3 O14 C11 -164.0(11)
Ti2 Ti4 O5 C15 61.8(16)
Ti2 Ti4 O6 C17 -159.6(14)
Ti2 O8 C21 C22 98.5(10)
Ti2 O8A C21A C22A -72.8(17)
Ti2 O9 C23 C24 94.8(5)
Ti2 O10 C5A C6A 167.5(14)
Ti2 O11 C7 C8 87.6(7)
Ti2 O11 C7A C8A -113.8(16)
Ti3 Ti1 O7A C19A -82.6(13)
Ti3 Ti1 O15 C13 70(2)
Ti3 Ti1 O16 C27 106.6(18)
Ti3 Ti1 O16A C27A 178.4(16)
Ti3 Ti2 O8A C21A 158.6(10)
Ti3 Ti2 O10 C5A -120(2)
Ti3 Ti4A O5A C15A 165.4(13)
Ti3 Ti4A O6A C17A -58.6(16)
Ti3 O11 C7 C8 -84.3(7)
Ti3 O11 C7A C8A 120.6(16)
Ti3 O12 C25 C26 -94.6(5)
Ti3 O13 C9 C10 -135.1(10)
Ti3 O13A C9A C10A -102(3)
Ti3 O14 C11 C12 68.1(16)
Ti3 O14A C11A C12A -91.2(8)
Ti4 Ti1 O7A C19A -70.1(13)
Ti4 Ti1 O15 C13 -6(2)
Ti4 Ti1 O16 C27 -99.0(19)
Ti4 Ti1 O16A C27A 40(3)
Ti4 Ti2 O8A C21A 148.5(12)
Ti4 Ti2 O10 C5A 37(2)
Ti4 O5 C15 C16 101(3)
Ti4 O6 C17 C18 93(2)
Ti4 O7 C19 C20 -148.0(16)
Ti4 O8 C21 C22 -117.5(9)
Ti4A Ti3 O13 C9 -65.2(13)
Ti4A Ti3 O13A C9A 23(4)
Ti4A Ti3 O14 C11 -149.2(12)
Ti4A O5A C15A C16A -96.2(17)
Ti4A O6A C17A C18A -104(2)
Ti4A O14A C11A C12A 129.3(7)
Ti4A O15A C13A C14A 152.7(15)
O1 Ti1 O7A C19A -86.9(13)
O1 Ti1 O15 C13 33(2)
O1 Ti1 O16 C27 -179.6(17)
O1 Ti1 O16A C27A -172.1(12)
O1 Ti2 O8A C21A 165.5(11)
O1 Ti3 O13A C9A -167.8(17)
O1 Ti3 O14 C11 -168.6(12)
O1 Ti4 O5 C15 71.4(16)
O1 Ti4 O6 C17 -179.5(7)
O1 Ti4A O5A C15A -179.2(7)
O1 Ti4A O6A C17A -67.8(15)
O2 Ti2 O8A C21A 77.1(11)
O2 Ti2 O10 C5A -38(2)
O2 P1 O3 Ti3 -58.6(3)
O2 P1 O4 Ti4 56.3(5)
O2 P1 O4A Ti4A 64.3(5)
O2 P1 C1 C2 59.6(5)
O2 P1 C1 C3 -59.8(5)
O2 P1 C1 C4 179.2(4)
O3 Ti3 O13 C9 7.3(12)
O3 Ti3 O13A C9A 91(3)
O3 Ti3 O14 C11 -80.2(12)
O3 P1 O2 Ti2 59.3(3)
O3 P1 O4 Ti4 -63.7(5)
O3 P1 O4A Ti4A -57.0(5)
O3 P1 C1 C2 178.0(4)
O3 P1 C1 C3 58.6(5)
O3 P1 C1 C4 -62.4(5)
O4 Ti4 O5 C15 -11.5(16)
O4 Ti4 O6 C17 -74.9(18)
O4 P1 O2 Ti2 -70.1(3)
O4 P1 O3 Ti3 56.8(4)
O4 P1 O4A Ti4A 91.3(9)
O4 P1 C1 C2 -47.3(5)
O4 P1 C1 C3 -166.7(5)
O4 P1 C1 C4 72.3(5)
O4A Ti4A O5A C15A 82.1(16)
O4A Ti4A O6A C17A 16.3(15)
O4A P1 O2 Ti2 -57.6(4)
O4A P1 O3 Ti3 73.9(3)
O4A P1 O4 Ti4 -101.7(10)
O4A P1 C1 C2 -76.6(5)
O4A P1 C1 C3 164.0(5)
O4A P1 C1 C4 43.0(5)
O5 Ti4 O6 C17 16.6(18)
O5A Ti4A O6A C17A 115.5(16)
O6 Ti4 O5 C15 -113.3(17)
O6A Ti4A O5A C15A -9.9(16)
O7 Ti1 O7A C19A -57.6(12)
O7 Ti1 O15 C13 -43(2)
O7 Ti1 O16 C27 -86.9(19)
O7 Ti1 O16A C27A 15(2)
O7 Ti4 O5 C15 147.9(16)
O7 Ti4 O6 C17 113.2(17)
O7A Ti1 O15 C13 -74(2)
O7A Ti1 O16 C27 -90.6(18)
O7A Ti1 O16A C27A -1.1(18)
O8 Ti2 O8A C21A 124.0(16)
O8 Ti2 O10 C5A 44(2)
O8 Ti4 O6 C17 -161.6(18)
O8A Ti2 O10 C5A 58(2)
O9 Ti1 O7A C19A -159.5(13)
O9 Ti1 O16 C27 -178.4(19)
O9 Ti1 O16A C27A -89.3(17)
O9 Ti2 O8A C21A -119.4(11)
O9 Ti2 O10 C5A 145(2)
O10 Ti2 O8A C21A -19.3(11)
O11 Ti2 O10 C5A -125(2)
O11 Ti3 O13 C9 95.6(12)
O11 Ti3 O13A C9A 177(3)
O12 Ti1 O15 C13 105(2)
O12 Ti1 O16 C27 90.5(18)
O12 Ti1 O16A C27A 179.6(18)
O12 Ti3 O13 C9 -174.1(11)
O12 Ti3 O13A C9A -96(3)
O12 Ti3 O14 C11 116.4(12)
O13 Ti3 O13A C9A 9.1(14)
O13 Ti3 O14 C11 13.6(12)
O13A Ti3 O13 C9 108(3)
O13A Ti3 O14 C11 20.2(14)
O14 Ti3 O13 C9 -90.5(12)
O14 Ti3 O13A C9A -10(3)
O14A Ti3 O13 C9 -72.1(12)
O14A Ti3 O13A C9A 9(3)
O14A Ti3 O14 C11 -121.6(14)
O14A Ti4A O5A C15A 168.0(16)
O15 Ti1 O7A C19A 22.1(13)
O15 Ti1 O16 C27 3.7(19)
O15 Ti1 O16A C27A 92.3(17)
O15A Ti1 O7A C19A -11.3(13)
O15A Ti1 O15 C13 4(2)
O15A Ti1 O16 C27 -15(2)
O15A Ti1 O16A C27A 89.0(18)
O15A Ti4A O5A C15A -108.9(15)
O15A Ti4A O6A C17A -143.9(15)
O16 Ti1 O7A C19A 115.5(13)
O16 Ti1 O15 C13 -149(2)
O16 Ti1 O16A C27A -39.2(15)
O16A Ti1 O7A C19A 96.7(13)
O16A Ti1 O15 C13 -171(2)
O16A Ti1 O16 C27 50.0(18)
C1 P1 O2 Ti2 177.3(2)
C1 P1 O3 Ti3 -176.7(2)
C1 P1 O4 Ti4 169.5(4)
C1 P1 O4A Ti4A -169.1(4)
C5 O10 C5A C6A -19.4(16)
C5A O10 C5 C6 35(2)
C7 O11 C7A C8A -2.4(14)
C7A O11 C7 C8 -4.6(16)
